data_7102755
loop_
_publ_author_name
'Dewhurst, Rian D'
'Hill, Anthony F'
'Willis, Anthony C'

_publ_section_title
;
 A mercury bis(tricarbido) complex: [Hg{C triple bond C-C triple bond
 W(CO)2Tp}2(dmso)4](dmso)2 (Tp = hydrotrispyrazolylborate).
;
_journal_issue 24
_journal_name_full 'Chemical communications (Cambridge, England)'
_journal_page_first 2826
_journal_page_last 2827
_journal_paper_doi 10.1039/b412972e
_journal_year 2004
_chemical_compound_source
;
?
;
_chemical_formula_moiety ' C17 H19 B N6 O2 Si W '
_chemical_formula_sum 'C17 H19 B N6 O2 Si W'
_chemical_formula_weight 562.12
_chemical_name_systematic
;
?
;
_space_group_IT_number 148
_symmetry_cell_setting trigonal
_symmetry_space_group_name_Hall '-R 3'
_symmetry_space_group_name_H-M 'R -3 :H'
_atom_sites_solution_hydrogens geom
_atom_sites_solution_primary direct
_audit_creation_date 04-14-07
_audit_creation_method CRYSTALS_ver_12-03-99
_audit_update_record
;
2004-07-14 - Report on C17 H19 B N6 O2 Si W
by Anthony C. Willis
for   Anthony F. Hill and Rian Dewhurst

2004-07-14- passes checkcif tests with minor warnings

;
_cell_angle_alpha 90
_cell_angle_beta 90
_cell_angle_gamma 120
_cell_formula_units_Z 18
_cell_length_a 38.1017(5)
_cell_length_b 38.1017(5)
_cell_length_c 8.18960(10)
_cell_measurement_reflns_used 27412
_cell_measurement_temperature 200
_cell_measurement_theta_max 27
_cell_measurement_theta_min 3
_cell_volume 10296.3(2)
_computing_cell_refinement
;
Denzo/Scalepack (Otwinowski & Minor, 1996)
;
_computing_data_collection
;
COLLECT (Nonius BV, 1997)
;
_computing_data_reduction
;
Denzo/Scalepack (Otwinowski & Minor, 1996)
;
_computing_molecular_graphics
;
ORTEP-II (Johnson 1976) in teXsan (MSC, 1992-1997)
;
_computing_publication_material
;
CRYSTALS (Watkin et al 2003)
;
_computing_structure_refinement
;
CRYSTALS (Watkin et al 2003)
;
_computing_structure_solution
;
SIR92 (Altomare et al, 1994)
;
_diffrn_ambient_temperature 200
_diffrn_measured_fraction_theta_full 0.999
_diffrn_measured_fraction_theta_max 0.999
_diffrn_measurement_device_type
;
Nonius Kappa CCD
;
_diffrn_measurement_method ' \f and \w scans with CCD '
_diffrn_radiation_monochromator graphite
_diffrn_radiation_type 'Mo K\a'
_diffrn_radiation_wavelength 0.71073
_diffrn_reflns_av_R_equivalents 0.05
_diffrn_reflns_limit_h_max 23
_diffrn_reflns_limit_h_min -49
_diffrn_reflns_limit_k_max 49
_diffrn_reflns_limit_k_min 0
_diffrn_reflns_limit_l_max 10
_diffrn_reflns_limit_l_min 0
_diffrn_reflns_number 5264
_diffrn_reflns_theta_full 27.477
_diffrn_reflns_theta_max 27.477
_diffrn_reflns_theta_min 2.562
_diffrn_standards_decay_% 0.00
_diffrn_standards_interval_count 0
_diffrn_standards_interval_time 0
_diffrn_standards_number 0
_exptl_absorpt_coefficient_mu 5.123
_exptl_absorpt_correction_T_max 0.878
_exptl_absorpt_correction_T_min 0.552
_exptl_absorpt_correction_type integration
_exptl_absorpt_process_details
;
via Gaussian method (Coppens, 1970) implemented in maXus (2000)
;
_exptl_crystal_colour ' red '
_exptl_crystal_density_diffrn 1.632
_exptl_crystal_density_meas ?
_exptl_crystal_description ' prism '
_exptl_crystal_F_000 4896.00
_exptl_crystal_size_max 0.26
_exptl_crystal_size_mid 0.26
_exptl_crystal_size_min 0.25
_refine_diff_density_max 1.33
_refine_diff_density_min -0.94
_refine_ls_extinction_method None
_refine_ls_goodness_of_fit_ref 1.1247
_refine_ls_hydrogen_treatment noref
_refine_ls_matrix_type full
_refine_ls_number_parameters 251
_refine_ls_number_reflns 2881
_refine_ls_number_restraints 18
_refine_ls_R_factor_all 0.0347
_refine_ls_R_factor_gt 0.0269
_refine_ls_shift/su_max 0.003068
_refine_ls_structure_factor_coef F
_refine_ls_weighting_details
;
Method, part 1, Chebychev polynomial, (Watkin, 1994, Prince, 1982)
[weight] = 1.0/[A~0~*T~0~(x)+A~1~*T~1~(x) ... +A~n-1~]*T~n-1~(x)]
where A~i~ are the Chebychev coefficients listed below and x= Fcalc/Fmax
Method = Robust Weighting (Prince, 1982)
W = [weight] * [1-(deltaF/6*sigmaF)^2^]^2^
A~i~ are:
0.621 0.0333 0.440 0.00494 0.126
;
_refine_ls_weighting_scheme calc
_refine_ls_wR_factor_all 0.0332
_refine_ls_wR_factor_gt 0.0282
_refine_ls_wR_factor_ref 0.0282
_reflns_limit_h_max 23
_reflns_limit_h_min -49
_reflns_limit_k_max 49
_reflns_limit_k_min 0
_reflns_limit_l_max 10
_reflns_limit_l_min 0
_reflns_number_gt 2881
_reflns_number_total 5264
_reflns_threshold_expression I>3.00u(I)
_cod_data_source_file b412972e.txt
_cod_data_source_block rian12
_cod_depositor_comments
;
The following automatic conversions were performed:
'_symmetry_cell_setting' value 'Trigonal' changed to 'trigonal' according
to '/home/saulius/struct/CIF-dictionaries/cif_core.dic' dictionary named
'cif_core.dic' version 2.4.1 from 2010-06-29.

Automatic conversion script
Id: cif_fix_enum 1527 2010-12-29 10:47:43Z saulius 
;
_cod_original_sg_symbol_H-M 'R -3 '
_cod_original_formula_sum ' C17 H19 B N6 O2 Si W '
_cod_database_code 7102755

loop_
_symmetry_equiv_pos_as_xyz
x,y,z
-x,-y,-z
x+1/3,y+2/3,z+2/3
-x+1/3,-y+2/3,-z+2/3
x+2/3,y+1/3,z+1/3
-x+2/3,-y+1/3,-z+1/3
-y,x-y,z
y,-x+y,-z
-y+1/3,x-y+2/3,z+2/3
y+1/3,-x+y+2/3,-z+2/3
-y+2/3,x-y+1/3,z+1/3
y+2/3,-x+y+1/3,-z+1/3
-x+y,-x,z
x-y,x,-z
-x+y+1/3,-x+2/3,z+2/3
x-y+1/3,x+2/3,-z+2/3
-x+y+2/3,-x+1/3,z+1/3
x-y+2/3,x+1/3,-z+1/3

loop_
_atom_site_label
_atom_site_type_symbol
_atom_site_fract_x
_atom_site_fract_y
_atom_site_fract_z
_atom_site_U_iso_or_equiv
_atom_site_occupancy
_atom_site_adp_type
_atom_site_refinement_flags_posn
_atom_site_refinement_flags_occupancy
W1 W 0.204192(7) 0.122291(7) 0.27770(3) 0.0385 1.0000 Uani . .
Si40 Si 0.3147(4) 0.2550(4) 0.7905(15) 0.0629 0.591(11) Uani D P
Si41 Si 0.3203(6) 0.2586(6) 0.760(2) 0.0629 0.409(11) Uani D P
O5 O 0.13315(17) 0.11278(19) 0.4991(6) 0.0807 1.0000 Uani . .
O6 O 0.21025(19) 0.05841(17) 0.4989(6) 0.0801 1.0000 Uani . .
N11 N 0.15963(13) 0.07374(13) 0.1060(5) 0.0337 1.0000 Uani . .
N12 N 0.16377(13) 0.07898(13) -0.0586(5) 0.0347 1.0000 Uani . .
N21 N 0.24713(13) 0.12421(13) 0.0930(5) 0.0337 1.0000 Uani . .
N22 N 0.23914(13) 0.12173(13) -0.0691(5) 0.0358 1.0000 Uani . .
N31 N 0.19734(14) 0.16095(13) 0.0975(5) 0.0354 1.0000 Uani . .
N32 N 0.19647(13) 0.15436(13) -0.0656(5) 0.0344 1.0000 Uani . .
C1 C 0.23919(18) 0.16203(18) 0.4194(7) 0.0426 1.0000 Uani . .
C2 C 0.26321(19) 0.19045(19) 0.5318(8) 0.0494 1.0000 Uani . .
C3 C 0.2852(2) 0.2168(2) 0.6310(9) 0.0637 1.0000 Uani D .
C5 C 0.1590(2) 0.1162(2) 0.4157(7) 0.0517 1.0000 Uani . .
C6 C 0.2080(2) 0.0815(2) 0.4155(7) 0.0478 1.0000 Uani . .
C13 C 0.13367(18) 0.04627(18) -0.1335(8) 0.0443 1.0000 Uani . .
C14 C 0.10962(18) 0.01939(18) -0.0174(8) 0.0464 1.0000 Uani . .
C15 C 0.12663(18) 0.03719(17) 0.1299(8) 0.0432 1.0000 Uani . .
C23 C 0.26991(18) 0.12263(17) -0.1526(8) 0.0444 1.0000 Uani . .
C24 C 0.29869(18) 0.12555(19) -0.0444(9) 0.0523 1.0000 Uani . .
C25 C 0.28338(17) 0.12662(17) 0.1074(8) 0.0447 1.0000 Uani . .
C33 C 0.19216(17) 0.18259(18) -0.1475(8) 0.0454 1.0000 Uani . .
C34 C 0.19018(18) 0.20842(19) -0.0347(9) 0.0497 1.0000 Uani . .
C35 C 0.19331(18) 0.19393(17) 0.1143(8) 0.0455 1.0000 Uani . .
C410 C 0.2937(6) 0.2888(6) 0.803(2) 0.080(3) 0.591(11) Uiso D P
C411 C 0.2934(9) 0.2841(9) 0.842(3) 0.080(3) 0.409(11) Uiso D P
C420 C 0.3080(4) 0.2299(4) 0.9912(15) 0.073(3) 0.591(11) Uiso D P
C421 C 0.3341(6) 0.2350(6) 0.924(2) 0.073(3) 0.409(11) Uiso D P
C430 C 0.3674(4) 0.2829(5) 0.720(2) 0.087(4) 0.591(11) Uiso D P
C431 C 0.3653(6) 0.2949(6) 0.639(3) 0.087(4) 0.409(11) Uiso D P
B1 B 0.19935(19) 0.11812(19) -0.1307(7) 0.0355 1.0000 Uani . .
H1 H 0.19842(19) 0.11751(19) -0.2528(7) 0.0431 1.0000 Uiso R .
H131 H 0.12965(18) 0.04238(18) -0.2542(8) 0.0530 1.0000 Uiso R .
H141 H 0.08483(18) -0.00760(18) -0.0353(8) 0.0545 1.0000 Uiso R .
H151 H 0.11594(18) 0.02470(17) 0.2393(8) 0.0533 1.0000 Uiso R .
H231 H 0.27155(18) 0.12137(17) -0.2741(8) 0.0540 1.0000 Uiso R .
H241 H 0.32490(18) 0.12666(19) -0.0697(9) 0.0639 1.0000 Uiso R .
H251 H 0.29739(17) 0.12888(17) 0.2134(8) 0.0544 1.0000 Uiso R .
H331 H 0.19065(17) 0.18450(18) -0.2689(8) 0.0561 1.0000 Uiso R .
H341 H 0.18711(18) 0.23256(19) -0.0570(9) 0.0621 1.0000 Uiso R .
H351 H 0.19268(18) 0.20620(17) 0.2214(8) 0.0555 1.0000 Uiso R .
H4101 H 0.3087(6) 0.3100(6) 0.888(2) 0.0964 0.5906 Uiso R .
H4102 H 0.2965(6) 0.3021(6) 0.695(2) 0.0964 0.5906 Uiso R .
H4103 H 0.2643(6) 0.2728(6) 0.833(2) 0.0964 0.5906 Uiso R .
H4111 H 0.3122(9) 0.3072(9) 0.913(3) 0.0964 0.4094 Uiso R .
H4112 H 0.2841(9) 0.2945(9) 0.750(3) 0.0964 0.4094 Uiso R .
H4113 H 0.2695(9) 0.2643(9) 0.907(3) 0.0964 0.4094 Uiso R .
H4201 H 0.3240(4) 0.2507(4) 1.0759(15) 0.0876 0.5906 Uiso R .
H4202 H 0.3178(4) 0.2099(4) 0.9840(15) 0.0876 0.5906 Uiso R .
H4203 H 0.2787(4) 0.2154(4) 1.0219(15) 0.0876 0.5906 Uiso R .
H4211 H 0.3536(6) 0.2564(6) 1.000(2) 0.0876 0.4094 Uiso R .
H4212 H 0.3471(6) 0.2201(6) 0.876(2) 0.0876 0.4094 Uiso R .
H4213 H 0.3092(6) 0.2155(6) 0.985(2) 0.0876 0.4094 Uiso R .
H4301 H 0.3845(4) 0.3039(5) 0.802(2) 0.1041 0.5906 Uiso R .
H4302 H 0.3778(4) 0.2636(5) 0.705(2) 0.1041 0.5906 Uiso R .
H4303 H 0.3688(4) 0.2964(5) 0.613(2) 0.1041 0.5906 Uiso R .
H4311 H 0.3844(6) 0.3178(6) 0.711(3) 0.1041 0.4094 Uiso R .
H4312 H 0.3792(6) 0.2807(6) 0.594(3) 0.1041 0.4094 Uiso R .
H4313 H 0.3563(6) 0.3059(6) 0.547(3) 0.1041 0.4094 Uiso R .

loop_
_atom_site_aniso_label
_atom_site_aniso_U_11
_atom_site_aniso_U_22
_atom_site_aniso_U_33
_atom_site_aniso_U_23
_atom_site_aniso_U_13
_atom_site_aniso_U_12
W1 0.04295(14) 0.04189(14) 0.03173(10) -0.00524(10) -0.00530(10) 0.02195(12)
Si40 0.056(3) 0.051(2) 0.073(4) -0.020(2) -0.020(3) 0.021(3)
Si41 0.056(3) 0.051(2) 0.073(4) -0.020(2) -0.020(3) 0.021(3)
O5 0.066(3) 0.119(5) 0.059(3) -0.002(3) 0.009(3) 0.048(3)
O6 0.114(5) 0.072(4) 0.064(3) 0.005(3) -0.019(3) 0.054(4)
N11 0.035(2) 0.034(2) 0.034(2) -0.0017(19) -0.0020(19) 0.018(2)
N12 0.035(2) 0.035(2) 0.034(2) -0.0022(19) -0.0057(19) 0.018(2)
N21 0.030(2) 0.035(2) 0.038(2) -0.0023(19) 0.0000(19) 0.017(2)
N22 0.036(3) 0.038(2) 0.037(2) -0.0032(19) 0.0018(19) 0.021(2)
N31 0.037(2) 0.032(2) 0.037(2) -0.0011(19) 0.001(2) 0.017(2)
N32 0.034(2) 0.039(3) 0.033(2) 0.0025(19) -0.0011(18) 0.020(2)
C1 0.044(3) 0.044(3) 0.040(3) -0.005(3) -0.001(3) 0.022(3)
C2 0.045(3) 0.046(4) 0.051(4) -0.008(3) -0.003(3) 0.018(3)
C3 0.060(4) 0.059(4) 0.064(5) -0.014(4) -0.010(4) 0.023(4)
C5 0.053(4) 0.066(4) 0.037(3) -0.006(3) -0.001(3) 0.030(4)
C6 0.059(4) 0.054(4) 0.032(3) -0.002(3) -0.009(3) 0.029(3)
C13 0.040(3) 0.040(3) 0.053(4) -0.014(3) -0.012(3) 0.020(3)
C14 0.038(3) 0.031(3) 0.067(4) -0.011(3) -0.013(3) 0.015(3)
C15 0.040(3) 0.034(3) 0.059(4) 0.007(3) 0.000(3) 0.021(3)
C23 0.043(3) 0.043(3) 0.049(3) -0.004(3) 0.010(3) 0.023(3)
C24 0.031(3) 0.048(4) 0.081(5) -0.005(3) 0.007(3) 0.022(3)
C25 0.033(3) 0.038(3) 0.065(4) -0.008(3) -0.011(3) 0.019(3)
C33 0.038(3) 0.049(4) 0.053(4) 0.016(3) 0.001(3) 0.025(3)
C34 0.043(3) 0.039(3) 0.074(4) 0.011(3) 0.005(3) 0.025(3)
C35 0.039(3) 0.036(3) 0.064(4) -0.008(3) 0.006(3) 0.020(3)
B1 0.038(3) 0.038(3) 0.031(3) -0.003(3) -0.001(3) 0.020(3)

loop_
_atom_type_symbol
_atom_type_scat_dispersion_real
_atom_type_scat_dispersion_imag
_atom_type_scat_Cromer_Mann_a1
_atom_type_scat_Cromer_Mann_b1
_atom_type_scat_Cromer_Mann_a2
_atom_type_scat_Cromer_Mann_b2
_atom_type_scat_Cromer_Mann_a3
_atom_type_scat_Cromer_Mann_b3
_atom_type_scat_Cromer_Mann_a4
_atom_type_scat_Cromer_Mann_b4
_atom_type_scat_Cromer_Mann_c
_atom_type_scat_source
'C   ' 0.0033 0.0016 2.3100 20.8439 1.0200 10.2075 1.5886 0.5687 0.8650 51.6512 0.2156 International_Tables_Vol_IV_Table_2.2B
'H   ' 0.0000 0.0000 0.4930 10.5109 0.3229 26.1257 0.1402 3.1424 0.0408 57.7998 0.0030 International_Tables_Vol_IV_Table_2.2B
'B   ' 0.0013 0.0007 2.0545 23.2185 1.3326 1.0210 1.0979 60.3498 0.7068 0.1403 -0.1932 International_Tables_Vol_IV_Table_2.2B
'N   ' 0.0061 0.0033 12.2126 0.0057 3.1322 9.8933 2.0125 28.9975 1.1663 0.5826 -11.5290 International_Tables_Vol_IV_Table_2.2B
'O   ' 0.0106 0.0060 3.0485 13.2771 2.2868 5.7011 1.5463 0.3239 0.8670 32.9089 0.2508 International_Tables_Vol_IV_Table_2.2B
'Si  ' 0.0817 0.0704 6.2915 2.4386 3.0353 32.3337 1.9891 0.6785 1.5410 81.6937 1.1407 International_Tables_Vol_IV_Table_2.2B
'W   ' -0.8490 6.8722 29.0818 1.7203 15.4300 9.2259 14.4327 0.3217 5.1198 57.0560 9.8875 International_Tables_Vol_IV_Table_2.2B

loop_
_exptl_crystal_face_index_h
_exptl_crystal_face_index_k
_exptl_crystal_face_index_l
_exptl_crystal_face_perp_dist
1 0 0 0.050
-1 0 0 0.080
0 1 0 0.010
0 -1 0 0.040
0 0 1 0.010
0 0 -1 0.010

loop_
_geom_angle_atom_site_label_1
_geom_angle_atom_site_label_2
_geom_angle_atom_site_label_3
_geom_angle
_geom_angle_publ_flag
N11 W1 N21 80.91(16) yes
N11 W1 N31 80.70(16) yes
N21 W1 N31 81.44(16) yes
N11 W1 C1 178.3(2) yes
N21 W1 C1 100.7(2) yes
N31 W1 C1 98.8(2) yes
N11 W1 C5 90.3(2) yes
N21 W1 C5 170.7(2) yes
N31 W1 C5 94.2(2) yes
C1 W1 C5 88.1(3) yes
N11 W1 C6 91.8(2) yes
N21 W1 C6 94.1(2) yes
N31 W1 C6 171.8(2) yes
C1 W1 C6 88.8(3) yes
C5 W1 C6 89.1(3) yes
C3 Si40 C410 106.5(8) yes
C3 Si40 C420 110.2(8) yes
C410 Si40 C420 108.7(8) yes
C3 Si40 C430 106.8(8) yes
C410 Si40 C430 110.3(9) yes
C420 Si40 C430 114.0(9) yes
C3 Si41 C411 108.1(11) yes
C3 Si41 C421 105.2(11) yes
C411 Si41 C421 111.2(12) yes
C3 Si41 C431 110.1(11) yes
C411 Si41 C431 110.2(12) yes
C421 Si41 C431 111.9(12) yes
W1 N11 N12 120.7(3) yes
W1 N11 C15 133.3(4) yes
N12 N11 C15 106.1(4) yes
N11 N12 C13 109.4(5) yes
N11 N12 B1 120.1(4) yes
C13 N12 B1 130.4(5) yes
W1 N21 N22 122.2(3) yes
W1 N21 C25 131.6(4) yes
N22 N21 C25 106.2(5) yes
N21 N22 C23 109.5(5) yes
N21 N22 B1 120.3(4) yes
C23 N22 B1 130.1(5) yes
W1 N31 N32 122.6(3) yes
W1 N31 C35 131.7(4) yes
N32 N31 C35 105.6(5) yes
N31 N32 C33 110.2(5) yes
N31 N32 B1 120.2(4) yes
C33 N32 B1 129.6(5) yes
W1 C1 C2 176.4(5) yes
C1 C2 C3 178.6(7) yes
W1 C5 O5 178.5(6) yes
W1 C6 O6 178.2(6) yes
N12 C13 C14 108.6(5) yes
N12 C13 H131 125.687 no
C14 C13 H131 125.686 no
C13 C14 C15 105.5(5) yes
C13 C14 H141 127.247 no
C15 C14 H141 127.244 no
C14 C15 N11 110.4(6) yes
C14 C15 H151 124.807 no
N11 C15 H151 124.808 no
N22 C23 C24 109.0(5) yes
N22 C23 H231 125.492 no
C24 C23 H231 125.491 no
C23 C24 C25 104.6(5) yes
C23 C24 H241 127.712 no
C25 C24 H241 127.713 no
C24 C25 N21 110.7(5) yes
C24 C25 H251 124.648 no
N21 C25 H251 124.650 no
N32 C33 C34 108.0(5) yes
N32 C33 H331 126.023 no
C34 C33 H331 126.024 no
C33 C34 C35 105.2(5) yes
C33 C34 H341 127.394 no
C35 C34 H341 127.394 no
C34 C35 N31 111.0(6) yes
C34 C35 H351 124.488 no
N31 C35 H351 124.488 no
Si40 C410 H4101 109.466 no
Si40 C410 H4102 109.451 no
H4101 C410 H4102 109.476 no
Si40 C410 H4103 109.483 no
H4101 C410 H4103 109.476 no
H4102 C410 H4103 109.476 no
Si41 C411 H4111 109.470 no
Si41 C411 H4112 109.476 no
Si40 C411 H4112 116.469 no
H4111 C411 H4112 109.475 no
Si41 C411 H4113 109.454 no
H4111 C411 H4113 109.476 no
H4112 C411 H4113 109.476 no
Si40 C420 H4201 109.452 no
Si40 C420 H4202 109.457 no
H4201 C420 H4202 109.476 no
Si40 C420 H4203 109.491 no
H4201 C420 H4203 109.476 no
H4202 C420 H4203 109.476 no
Si41 C421 H4211 109.483 no
Si41 C421 H4212 109.430 no
H4211 C421 H4212 109.476 no
Si41 C421 H4213 109.487 no
H4211 C421 H4213 109.476 no
H4212 C421 H4213 109.476 no
Si40 C430 H4301 109.452 no
Si40 C430 H4302 109.459 no
H4301 C430 H4302 109.476 no
Si40 C430 H4303 109.489 no
H4301 C430 H4303 109.476 no
H4302 C430 H4303 109.476 no
Si41 C431 H4311 109.458 no
Si41 C431 H4312 109.461 no
H4311 C431 H4312 109.476 no
Si41 C431 H4313 109.480 no
H4311 C431 H4313 109.476 no
H4312 C431 H4313 109.476 no
N12 B1 N22 108.1(4) yes
N12 B1 N32 108.2(4) yes
N22 B1 N32 108.4(4) yes
N12 B1 H1 110.856 no
N22 B1 H1 110.621 no
N32 B1 H1 110.540 no

loop_
_geom_bond_atom_site_label_1
_geom_bond_atom_site_label_2
_geom_bond_distance
_geom_bond_publ_flag
W1 N11 2.268(4) yes
W1 N21 2.202(4) yes
W1 N31 2.191(4) yes
W1 C1 1.844(6) yes
W1 C5 1.975(7) yes
W1 C6 1.986(6) yes
Si40 C3 1.858(17) yes
Si40 C410 1.830(13) yes
Si40 C420 1.854(13) yes
Si40 C430 1.836(14) yes
Si41 C3 1.82(2) yes
Si41 C411 1.856(17) yes
Si41 C421 1.832(16) yes
Si41 C431 1.860(16) yes
O5 C5 1.150(8) yes
O6 C6 1.149(7) yes
N11 N12 1.360(6) yes
N11 C15 1.345(7) yes
N12 C13 1.348(7) yes
N12 B1 1.546(8) yes
N21 N22 1.355(6) yes
N21 C25 1.343(7) yes
N22 C23 1.343(7) yes
N22 B1 1.537(8) yes
N31 N32 1.356(6) yes
N31 C35 1.347(7) yes
N32 C33 1.346(7) yes
N32 B1 1.535(8) yes
C1 C2 1.366(8) yes
C2 C3 1.236(9) yes
C13 C14 1.362(9) yes
C13 H131 1.000 no
C14 C15 1.377(8) yes
C14 H141 1.000 no
C15 H151 1.000 no
C23 C24 1.370(9) yes
C23 H231 1.000 no
C24 C25 1.383(9) yes
C24 H241 1.000 no
C25 H251 1.000 no
C33 C34 1.379(9) yes
C33 H331 1.000 no
C34 C35 1.369(9) yes
C34 H341 1.000 no
C35 H351 1.000 no
C410 H4101 1.000 no
C410 H4102 1.000 no
C410 H4103 1.000 no
C411 H4111 1.000 no
C411 H4112 1.000 no
C411 H4113 1.000 no
C420 H4201 1.000 no
C420 H4202 1.000 no
C420 H4203 1.000 no
C421 H4211 1.000 no
C421 H4212 1.000 no
C421 H4213 1.000 no
C430 H4301 1.000 no
C430 H4302 1.000 no
C430 H4303 1.000 no
C431 H4311 1.000 no
C431 H4312 1.000 no
C431 H4313 1.000 no
B1 H1 1.000 no

loop_
_geom_contact_atom_site_label_1
_geom_contact_atom_site_label_2
_geom_contact_distance
_geom_contact_site_symmetry_2
_geom_contact_publ_flag
O5 O6 3.414(9) 14_556 no
N11 C34 3.493(9) 8 no
N12 C34 3.574(9) 8 no
N12 C14 3.588(9) 14 no
N21 C34 3.57(1) 8 no
N21 C420 3.60(1) 1_554 no
N31 C14 3.60(1) 14 no
N32 C14 3.585(9) 14 no
C3 C33 3.60(1) 1_556 no
C13 C35 3.51(1) 8 no
C15 C33 3.40(1) 8 no
C25 C421 3.58(2) 6_556 no

loop_
_geom_torsion_atom_site_label_1
_geom_torsion_atom_site_label_2
_geom_torsion_atom_site_label_3
_geom_torsion_atom_site_label_4
_geom_torsion
_geom_torsion_publ_flag
W1 N11 N12 C13 -179.6(5) no
W1 N11 N12 B1 0.6(8) no
W1 N11 C15 C14 179.4(5) no
W1 N21 N22 C23 -178.4(4) no
W1 N21 N22 B1 1.0(6) no
W1 N21 C25 C24 178.0(4) no
W1 N31 N32 C33 -179.8(3) no
W1 N31 N32 B1 1.4(6) no
W1 N31 C35 C34 179.6(4) no
N11 W1 N21 N22 41.0(4) no
N11 W1 N21 C25 -137.0(5) no
N11 W1 N31 N32 -42.4(4) no
N11 W1 N31 C35 137.6(5) no
N11 N12 C13 C14 0.0(9) no
N11 N12 B1 N22 58.4(8) no
N11 N12 B1 N32 -58.9(8) no
N11 C15 C14 C13 1(1) no
N12 N11 W1 N21 -41.6(5) no
N12 N11 W1 N31 41.1(5) no
N12 N11 W1 C5 135.4(5) no
N12 N11 W1 C6 -135.6(5) no
N12 N11 C15 C14 -0.5(9) no
N12 C13 C14 C15 -0.3(9) no
N12 B1 N22 N21 -60.3(6) no
N12 B1 N22 C23 119.0(6) no
N12 B1 N32 N31 58.7(6) no
N12 B1 N32 C33 -119.8(5) no
N21 W1 N11 C15 138.4(7) no
N21 W1 N31 N32 39.7(4) no
N21 W1 N31 C35 -140.3(5) no
N21 N22 C23 C24 0.3(6) no
N21 N22 B1 N32 56.8(6) no
N21 C25 C24 C23 0.4(7) no
N22 N21 W1 N31 -40.9(4) no
N22 N21 W1 C1 -138.3(4) no
N22 N21 W1 C6 132.1(4) no
N22 N21 C25 C24 -0.2(6) no
N22 C23 C24 C25 -0.4(7) no
N22 B1 N12 C13 -121.3(7) no
N22 B1 N32 N31 -58.3(5) no
N22 B1 N32 C33 123.1(5) no
N31 W1 N11 C15 -138.9(7) no
N31 W1 N21 C25 141.1(5) no
N31 N32 C33 C34 0.0(6) no
N31 C35 C34 C33 0.4(6) no
N32 N31 W1 C1 139.2(4) no
N32 N31 W1 C5 -132.1(4) no
N32 N31 C35 C34 -0.4(6) no
N32 C33 C34 C35 -0.3(6) no
N32 B1 N12 C13 121.4(7) no
N32 B1 N22 C23 -123.9(6) no
C1 W1 N21 C25 43.8(6) no
C1 W1 N31 C35 -40.7(5) no
C5 W1 N11 C15 -44.6(7) no
C5 W1 N31 C35 48.0(5) no
C6 W1 N11 C15 44.5(7) no
C6 W1 N21 C25 -45.8(5) no
C13 N12 N11 C15 0.3(8) no
C14 C13 N12 B1 179.7(7) no
C15 N11 N12 B1 -179.4(7) no
C23 N22 N21 C25 0.0(6) no
C24 C23 N22 B1 -179.1(5) no
C25 N21 N22 B1 179.4(5) no
C33 N32 N31 C35 0.2(5) no
C34 C33 N32 B1 178.7(5) no
C35 N31 N32 B1 -178.6(4) no
